data_7117963
loop_
_publ_author_name
'Geetha Bolla'
'Ashwini Nangia'

_publ_section_title
;
 Multicomponent ternary cocrystals of the sulfonamide group with
 pyridine-amides and lactams
;
_journal_name_full Chem.Commun.
_journal_page_first 15578
_journal_paper_doi 10.1039/C5cc06475A
_journal_volume 51
_journal_year 2015
_chemical_compound_source synthetic
_chemical_formula_moiety C7H7NO4S,C6H6N2O
_chemical_formula_sum 'C13 H13 N3 O5 S'
_chemical_formula_weight 323.32
_chemical_melting_point 411
_chemical_name_common 'Sulfonamide benzoic acid; picolinamide'
_chemical_name_systematic 'Sulfonamide benzoic acid; picolinamide'
_space_group_IT_number 14
_symmetry_cell_setting monoclinic
_symmetry_space_group_name_Hall '-P 2yn'
_symmetry_space_group_name_H-M 'P 1 21/n 1'
_atom_sites_solution_hydrogens geom
_atom_sites_solution_primary direct
_atom_sites_solution_secondary difmap
_audit_creation_method SHELXL-97
_audit_update_record
;
2015-07-22 deposited with the CCDC.
2015-08-27 downloaded from the CCDC.
;
_cell_angle_alpha 90.00
_cell_angle_beta 92.033(9)
_cell_angle_gamma 90.00
_cell_formula_units_Z 4
_cell_length_a 10.2113(10)
_cell_length_b 8.0850(6)
_cell_length_c 17.663(2)
_cell_measurement_reflns_used 1173
_cell_measurement_temperature 298(2)
_cell_measurement_theta_max 25.6250
_cell_measurement_theta_min 3.4190
_cell_volume 1457.3(2)
_computing_structure_refinement 'SHELXL-97 (Sheldrick, 1997)'
_computing_structure_solution 'SHELXS-97 (Sheldrick, 1990)'
_diffrn_ambient_temperature 298(2)
_diffrn_measured_fraction_theta_full 0.994
_diffrn_measured_fraction_theta_max 0.994
_diffrn_measurement_device_type 'Xcalibur, Eos, Gemini'
_diffrn_measurement_method '\w scans'
_diffrn_radiation_monochromator graphite
_diffrn_radiation_source 'fine-focus sealed tube'
_diffrn_radiation_type MoK\a
_diffrn_radiation_wavelength 0.71073
_diffrn_reflns_av_R_equivalents 0.0348
_diffrn_reflns_av_sigmaI/netI 0.0653
_diffrn_reflns_limit_h_max 6
_diffrn_reflns_limit_h_min -12
_diffrn_reflns_limit_k_max 10
_diffrn_reflns_limit_k_min -6
_diffrn_reflns_limit_l_max 21
_diffrn_reflns_limit_l_min -21
_diffrn_reflns_number 5731
_diffrn_reflns_theta_full 26.36
_diffrn_reflns_theta_max 26.36
_diffrn_reflns_theta_min 2.77
_exptl_absorpt_coefficient_mu 0.250
_exptl_absorpt_correction_T_max 1.00000
_exptl_absorpt_correction_T_min 0.92160
_exptl_absorpt_correction_type multi-scan
_exptl_crystal_colour COLORLES
_exptl_crystal_density_diffrn 1.474
_exptl_crystal_density_method 'not measured'
_exptl_crystal_description PLATE
_exptl_crystal_F_000 672
_exptl_crystal_recrystallization_method 'Re-crystallisation from solvent: EtOAC, THF'
_exptl_crystal_size_max 0.22
_exptl_crystal_size_mid 0.20
_exptl_crystal_size_min 0.18
_refine_diff_density_max 0.225
_refine_diff_density_min -0.363
_refine_diff_density_rms 0.049
_refine_ls_extinction_method none
_refine_ls_goodness_of_fit_ref 1.005
_refine_ls_hydrogen_treatment mixed
_refine_ls_matrix_type full
_refine_ls_number_parameters 208
_refine_ls_number_reflns 2954
_refine_ls_number_restraints 1
_refine_ls_restrained_S_all 1.006
_refine_ls_R_factor_all 0.0957
_refine_ls_R_factor_gt 0.0530
_refine_ls_shift/su_max 0.000
_refine_ls_shift/su_mean 0.000
_refine_ls_structure_factor_coef Fsqd
_refine_ls_weighting_details 'calc w=1/[\s^2^(Fo^2^)+(0.0449P)^2^+0.0456P] where P=(Fo^2^+2Fc^2^)/3'
_refine_ls_weighting_scheme calc
_refine_ls_wR_factor_gt 0.1013
_refine_ls_wR_factor_ref 0.1190
_reflns_number_gt 1883
_reflns_number_total 2954
_reflns_threshold_expression >2sigma(I)
_cod_data_source_file c5cc06475a2.cif
_cod_data_source_block SMBAPAM11
_cod_database_code 7117963

loop_
_symmetry_equiv_pos_as_xyz
'x, y, z'
'-x+1/2, y+1/2, -z+1/2'
'-x, -y, -z'
'x-1/2, -y-1/2, z-1/2'

loop_
_atom_site_label
_atom_site_type_symbol
_atom_site_fract_x
_atom_site_fract_y
_atom_site_fract_z
_atom_site_U_iso_or_equiv
_atom_site_adp_type
_atom_site_occupancy
_atom_site_symmetry_multiplicity
_atom_site_calc_flag
_atom_site_refinement_flags
_atom_site_disorder_assembly
_atom_site_disorder_group
S1 S 0.79327(7) 0.43099(8) 0.20259(4) 0.0387(2) Uani 1 1 d . . .
O5 O 1.07420(19) 0.0781(2) 0.91813(12) 0.0520(5) Uani 1 1 d . . .
O2 O 0.84421(18) 0.5910(2) 0.18568(12) 0.0511(6) Uani 1 1 d . . .
O3 O 0.2048(2) 0.4021(2) 0.01985(13) 0.0590(6) Uani 1 1 d . . .
O1 O 0.87538(18) 0.2890(2) 0.19498(11) 0.0501(5) Uani 1 1 d . . .
C8 C 0.8479(3) 0.0724(3) 0.88101(16) 0.0399(7) Uani 1 1 d . . .
N1 N 0.7505(3) 0.4363(4) 0.28896(15) 0.0462(7) Uani 1 1 d . . .
O4 O 0.29839(19) 0.1744(2) -0.02452(12) 0.0562(6) Uani 1 1 d . . .
H4A H 0.2243 0.1567 -0.0421 0.084 Uiso 1 1 calc R . .
N2 N 0.7345(2) 0.1533(3) 0.88548(14) 0.0484(6) Uani 1 1 d . . .
C7 C 0.2985(3) 0.3110(3) 0.01530(16) 0.0414(7) Uani 1 1 d . . .
C4 C 0.4263(3) 0.3437(3) 0.05723(15) 0.0375(7) Uani 1 1 d . . .
C1 C 0.6514(2) 0.3977(3) 0.14403(15) 0.0362(7) Uani 1 1 d . . .
C3 C 0.5362(3) 0.2475(3) 0.04666(15) 0.0395(7) Uani 1 1 d . . .
H3 H 0.5338 0.1642 0.0103 0.047 Uiso 1 1 calc R . .
C6 C 0.5430(3) 0.4973(3) 0.15343(17) 0.0465(8) Uani 1 1 d . . .
H6 H 0.5462 0.5822 0.1890 0.056 Uiso 1 1 calc R . .
C2 C 0.6493(3) 0.2748(3) 0.08980(15) 0.0406(7) Uani 1 1 d . . .
H2 H 0.7235 0.2110 0.0824 0.049 Uiso 1 1 calc R . .
C13 C 0.9658(3) 0.1479(3) 0.92104(16) 0.0436(7) Uani 1 1 d . . .
C5 C 0.4306(3) 0.4705(3) 0.11010(16) 0.0463(8) Uani 1 1 d . . .
H5 H 0.3575 0.5372 0.1162 0.056 Uiso 1 1 calc R . .
N3 N 0.9477(2) 0.2885(3) 0.95667(15) 0.0604(7) Uani 1 1 d D . .
H3A H 1.0127 0.3370 0.9796 0.073 Uiso 1 1 calc R . .
H3B H 0.8708 0.3319 0.9571 0.073 Uiso 1 1 calc RD . .
C12 C 0.8610(3) -0.0739(4) 0.84225(18) 0.0533(8) Uani 1 1 d . . .
H12 H 0.9412 -0.1281 0.8417 0.064 Uiso 1 1 calc R . .
C10 C 0.6349(3) -0.0554(4) 0.80745(18) 0.0561(8) Uani 1 1 d . . .
H10 H 0.5602 -0.0950 0.7818 0.067 Uiso 1 1 calc R . .
C9 C 0.6311(3) 0.0867(4) 0.84935(19) 0.0553(9) Uani 1 1 d . . .
H9 H 0.5508 0.1401 0.8528 0.066 Uiso 1 1 calc R . .
C11 C 0.7523(3) -0.1380(4) 0.80425(18) 0.0629(9) Uani 1 1 d . . .
H11 H 0.7582 -0.2358 0.7768 0.076 Uiso 1 1 calc R . .
H1A H 0.718(3) 0.341(4) 0.3021(16) 0.058(10) Uiso 1 1 d . . .
H1B H 0.706(3) 0.520(4) 0.3023(18) 0.073(12) Uiso 1 1 d . . .

loop_
_atom_site_aniso_label
_atom_site_aniso_U_11
_atom_site_aniso_U_22
_atom_site_aniso_U_33
_atom_site_aniso_U_23
_atom_site_aniso_U_13
_atom_site_aniso_U_12
S1 0.0334(4) 0.0330(4) 0.0495(5) -0.0001(3) -0.0010(3) 0.0024(3)
O5 0.0371(12) 0.0514(12) 0.0677(15) -0.0127(11) 0.0023(10) 0.0047(10)
O2 0.0454(12) 0.0386(11) 0.0693(15) 0.0070(10) 0.0025(10) -0.0068(9)
O3 0.0464(13) 0.0518(12) 0.0776(16) -0.0153(11) -0.0160(11) 0.0101(11)
O1 0.0394(12) 0.0436(11) 0.0670(14) -0.0054(10) -0.0018(10) 0.0147(9)
C8 0.0387(16) 0.0408(15) 0.0405(17) 0.0025(14) 0.0072(13) 0.0004(13)
N1 0.0511(17) 0.0408(15) 0.0462(16) -0.0024(14) -0.0034(12) 0.0002(15)
O4 0.0446(13) 0.0571(13) 0.0659(15) -0.0214(11) -0.0103(11) 0.0055(10)
N2 0.0375(15) 0.0419(13) 0.0658(17) 0.0000(13) 0.0003(12) 0.0057(12)
C7 0.0445(18) 0.0396(15) 0.0399(17) 0.0008(14) -0.0003(13) 0.0015(14)
C4 0.0405(17) 0.0330(14) 0.0389(16) 0.0018(13) -0.0010(13) 0.0016(12)
C1 0.0342(16) 0.0306(13) 0.0437(17) 0.0031(13) 0.0018(12) 0.0023(12)
C3 0.0412(17) 0.0386(15) 0.0389(16) -0.0048(13) 0.0056(13) 0.0002(13)
C6 0.0459(19) 0.0391(15) 0.0539(19) -0.0136(14) -0.0060(15) 0.0096(14)
C2 0.0378(17) 0.0389(15) 0.0452(18) -0.0058(14) 0.0034(13) 0.0088(13)
C13 0.0374(17) 0.0434(16) 0.0501(19) 0.0017(15) 0.0033(14) 0.0033(14)
C5 0.0423(18) 0.0394(15) 0.057(2) -0.0076(15) -0.0049(14) 0.0111(13)
N3 0.0416(16) 0.0528(15) 0.086(2) -0.0233(15) -0.0054(14) 0.0084(12)
C12 0.0369(17) 0.0591(19) 0.065(2) -0.0141(17) 0.0106(15) 0.0043(15)
C10 0.044(2) 0.065(2) 0.058(2) 0.0008(18) -0.0065(16) -0.0097(17)
C9 0.0409(19) 0.0521(19) 0.072(2) 0.0076(18) -0.0027(16) 0.0055(15)
C11 0.058(2) 0.064(2) 0.066(2) -0.0220(18) 0.0100(18) -0.0052(18)

loop_
_atom_type_symbol
_atom_type_description
_atom_type_scat_dispersion_real
_atom_type_scat_dispersion_imag
_atom_type_scat_source
C C 0.0033 0.0016 'International Tables Vol C Tables 4.2.6.8 and 6.1.1.4'
H H 0.0000 0.0000 'International Tables Vol C Tables 4.2.6.8 and 6.1.1.4'
N N 0.0061 0.0033 'International Tables Vol C Tables 4.2.6.8 and 6.1.1.4'
O O 0.0106 0.0060 'International Tables Vol C Tables 4.2.6.8 and 6.1.1.4'
S S 0.1246 0.1234 'International Tables Vol C Tables 4.2.6.8 and 6.1.1.4'

loop_
_geom_angle_atom_site_label_1
_geom_angle_atom_site_label_2
_geom_angle_atom_site_label_3
_geom_angle
_geom_angle_site_symmetry_1
_geom_angle_site_symmetry_3
O2 S1 O1 119.18(12) . .
O2 S1 N1 106.75(14) . .
O1 S1 N1 106.94(14) . .
O2 S1 C1 108.15(11) . .
O1 S1 C1 107.06(11) . .
N1 S1 C1 108.38(14) . .
N2 C8 C12 123.4(3) . .
N2 C8 C13 117.1(2) . .
C12 C8 C13 119.5(3) . .
C9 N2 C8 116.7(3) . .
O3 C7 O4 124.2(3) . .
O3 C7 C4 122.3(3) . .
O4 C7 C4 113.4(2) . .
C3 C4 C5 120.0(3) . .
C3 C4 C7 122.0(2) . .
C5 C4 C7 118.0(2) . .
C2 C1 C6 120.6(2) . .
C2 C1 S1 120.49(19) . .
C6 C1 S1 118.9(2) . .
C2 C3 C4 120.2(3) . .
C5 C6 C1 119.8(3) . .
C3 C2 C1 119.4(2) . .
O5 C13 N3 123.5(3) . .
O5 C13 C8 119.6(3) . .
N3 C13 C8 116.9(3) . .
C6 C5 C4 119.9(3) . .
C8 C12 C11 118.4(3) . .
C9 C10 C11 118.2(3) . .
N2 C9 C10 124.2(3) . .
C10 C11 C12 119.0(3) . .

loop_
_geom_bond_atom_site_label_1
_geom_bond_atom_site_label_2
_geom_bond_distance
_geom_bond_site_symmetry_2
S1 O2 1.4298(18) .
S1 O1 1.4308(17) .
S1 N1 1.602(3) .
S1 C1 1.770(3) .
O5 C13 1.245(3) .
O3 C7 1.212(3) .
C8 N2 1.335(3) .
C8 C12 1.375(4) .
C8 C13 1.504(4) .
O4 C7 1.309(3) .
N2 C9 1.329(4) .
C7 C4 1.501(4) .
C4 C3 1.384(3) .
C4 C5 1.386(4) .
C1 C2 1.380(3) .
C1 C6 1.383(4) .
C3 C2 1.378(3) .
C6 C5 1.374(4) .
C13 N3 1.316(3) .
C12 C11 1.378(4) .
C10 C9 1.367(4) .
C10 C11 1.375(4) .
